data_7061358
loop_
_publ_author_name
'Jing, Haoyu'
'Wang, Pengzhi'
'Chen, Boyang'
'Jiang, Jianbing'
'Vairaprakash, Pothiappan'
'Liu, Sijia'
'Rong, Jie'
'Chen, Chih-Yuan'
'Nalaoh, Phattananawee'
'Lindsey, Jonathan S.'

_publ_section_title
;
 Synthesis of bacteriochlorins bearing diverse \b-substituents
;
_journal_issue 12
_journal_name_full 'New Journal of Chemistry'
_journal_page_first 5534
_journal_page_last 5555
_journal_paper_doi 10.1039/D1NJ05852E
_journal_volume 46
_journal_year 2022
_chemical_formula_sum 'C40 H34 N4'
_chemical_formula_weight 570.71
_space_group_IT_number 14
_space_group_name_Hall '-P 2yn'
_space_group_name_H-M_alt 'P 1 21/n 1'
_symmetry_cell_setting monoclinic
_symmetry_space_group_name_H-M 'P 1 21/n 1'
_atom_sites_solution_hydrogens geom
_atom_sites_solution_primary direct
_atom_sites_solution_secondary difmap
_audit_creation_method SHELXL-97
_audit_update_record
;
2021-11-04 deposited with the CCDC.	2022-02-21 downloaded from the CCDC.
;
_cell_angle_alpha 90.00
_cell_angle_beta 104.3806(11)
_cell_angle_gamma 90.00
_cell_formula_units_Z 2
_cell_length_a 9.8399(2)
_cell_length_b 14.8436(3)
_cell_length_c 10.9447(2)
_cell_measurement_reflns_used 9933
_cell_measurement_temperature 173
_cell_measurement_theta_max 25.00
_cell_measurement_theta_min 2.36
_cell_volume 1548.49(5)
_computing_cell_refinement SAINT
_computing_data_collection Apex2
_computing_data_reduction SAINT
_computing_molecular_graphics NRCVAX
_computing_publication_material cif2tables.py
_computing_structure_refinement XL
_computing_structure_solution SIR92
_diffrn_ambient_temperature 173
_diffrn_detector_area_resol_mean 0
_diffrn_measured_fraction_theta_full 0.999
_diffrn_measured_fraction_theta_max 0.999
_diffrn_measurement_device_type 'Bruker-Nonius X8 Apex2'
_diffrn_measurement_method 'omega and phi scans'
_diffrn_radiation_monochromator graphite
_diffrn_radiation_source 'fine-focus sealed tube'
_diffrn_radiation_type MoK\a
_diffrn_radiation_wavelength 0.71070
_diffrn_reflns_av_R_equivalents 0.0348
_diffrn_reflns_av_sigmaI/netI 0.0205
_diffrn_reflns_limit_h_max 11
_diffrn_reflns_limit_h_min -11
_diffrn_reflns_limit_k_max 17
_diffrn_reflns_limit_k_min -17
_diffrn_reflns_limit_l_max 13
_diffrn_reflns_limit_l_min -12
_diffrn_reflns_number 29745
_diffrn_reflns_theta_full 25.05
_diffrn_reflns_theta_max 25.05
_diffrn_reflns_theta_min 2.36
_diffrn_standards_decay_% 0
_diffrn_standards_interval_count 0
_diffrn_standards_interval_time 0
_diffrn_standards_number 0
_exptl_absorpt_coefficient_mu 0.072
_exptl_absorpt_correction_T_max 0.9957
_exptl_absorpt_correction_T_min 0.9744
_exptl_absorpt_correction_type multi-scan
_exptl_absorpt_process_details SADABS
_exptl_crystal_colour green
_exptl_crystal_density_diffrn 1.224
_exptl_crystal_density_method 'not measured'
_exptl_crystal_description plate
_exptl_crystal_F_000 604
_exptl_crystal_size_max 0.36
_exptl_crystal_size_mid 0.28
_exptl_crystal_size_min 0.06
_refine_diff_density_max 0.249
_refine_diff_density_min -0.194
_refine_diff_density_rms 0.037
_refine_ls_extinction_method none
_refine_ls_goodness_of_fit_ref 1.025
_refine_ls_hydrogen_treatment constr
_refine_ls_matrix_type full
_refine_ls_number_parameters 201
_refine_ls_number_reflns 2741
_refine_ls_number_restraints 0
_refine_ls_restrained_S_all 1.025
_refine_ls_R_factor_all 0.0553
_refine_ls_R_factor_gt 0.0421
_refine_ls_shift/su_max 0.000
_refine_ls_shift/su_mean 0.000
_refine_ls_structure_factor_coef Fsqd
_refine_ls_weighting_details 'calc w=1/[\s^2^(Fo^2^)+(0.0689P)^2^+0.4585P] where P=(Fo^2^+2Fc^2^)/3'
_refine_ls_weighting_scheme calc
_refine_ls_wR_factor_gt 0.1181
_refine_ls_wR_factor_ref 0.1270
_reflns_number_gt 2179
_reflns_number_total 2741
_reflns_threshold_expression >2sigma(I)
_cod_data_source_file d1nj05852e2.cif
_cod_data_source_block x08128
_cod_depositor_comments 'Adding full bibliography for 7061354--7061359.cif.'
_cod_original_sg_symbol_H-M 'P 21/n'
_cod_database_code 7061358

loop_
_symmetry_equiv_pos_as_xyz
'x, y, z'
'-x+1/2, y+1/2, -z+1/2'
'-x, -y, -z'
'x-1/2, -y-1/2, z-1/2'

loop_
_atom_site_label
_atom_site_type_symbol
_atom_site_fract_x
_atom_site_fract_y
_atom_site_fract_z
_atom_site_U_iso_or_equiv
_atom_site_adp_type
_atom_site_occupancy
_atom_site_symmetry_multiplicity
_atom_site_calc_flag
_atom_site_refinement_flags
_atom_site_disorder_assembly
_atom_site_disorder_group
N1 N 0.92415(14) 0.07226(9) 0.13233(12) 0.0340(3) Uani 1 1 d . . .
H1 H 0.9592 0.0460 0.0748 0.041 Uiso 1 1 calc R . .
N2 N 1.18592(14) -0.02763(9) 0.13799(12) 0.0348(3) Uani 1 1 d . . .
C1 C 0.79458(17) 0.11145(11) 0.10846(15) 0.0347(4) Uani 1 1 d . . .
C2 C 0.77964(18) 0.14668(11) 0.22432(15) 0.0372(4) Uani 1 1 d . . .
H2 H 0.7006 0.1787 0.2367 0.045 Uiso 1 1 calc R . .
C3 C 0.89931(18) 0.12661(11) 0.31626(15) 0.0352(4) Uani 1 1 d . . .
C4 C 0.99245(17) 0.07900(11) 0.25713(15) 0.0339(4) Uani 1 1 d . . .
C5 C 1.12336(17) 0.04436(11) 0.31561(15) 0.0369(4) Uani 1 1 d . . .
H5 H 1.1562 0.0564 0.4033 0.044 Uiso 1 1 calc R . .
C6 C 1.21179(17) -0.00552(11) 0.26167(15) 0.0357(4) Uani 1 1 d . . .
C7 C 1.34651(18) -0.04661(13) 0.33862(16) 0.0424(4) Uani 1 1 d . . .
H7A H 1.3275 -0.0987 0.3884 0.051 Uiso 1 1 calc R . .
H7B H 1.4033 -0.0017 0.3964 0.051 Uiso 1 1 calc R . .
C8 C 1.42015(17) -0.07631(12) 0.23729(15) 0.0374(4) Uani 1 1 d . . .
C9 C 1.29780(17) -0.07423(11) 0.11997(15) 0.0339(4) Uani 1 1 d . . .
C10 C 1.30543(18) -0.11242(12) 0.00716(15) 0.0370(4) Uani 1 1 d . . .
H10 H 1.3900 -0.1436 0.0081 0.044 Uiso 1 1 calc R . .
C11 C 1.5279(2) -0.00555(14) 0.22148(19) 0.0519(5) Uani 1 1 d . . .
H11A H 1.5677 -0.0227 0.1511 0.078 Uiso 1 1 calc R . .
H11B H 1.6031 -0.0020 0.2992 0.078 Uiso 1 1 calc R . .
H11C H 1.4819 0.0533 0.2040 0.078 Uiso 1 1 calc R . .
C12 C 1.4905(2) -0.16773(13) 0.26283(17) 0.0479(5) Uani 1 1 d . . .
H12A H 1.4196 -0.2139 0.2640 0.072 Uiso 1 1 calc R . .
H12B H 1.5594 -0.1666 0.3447 0.072 Uiso 1 1 calc R . .
H12C H 1.5380 -0.1818 0.1963 0.072 Uiso 1 1 calc R . .
C13 C 0.93009(18) 0.14781(11) 0.44613(16) 0.0367(4) Uani 1 1 d . . .
C14 C 0.96045(18) 0.16509(12) 0.55642(16) 0.0392(4) Uani 1 1 d . . .
C15 C 0.99738(19) 0.18307(12) 0.68974(15) 0.0382(4) Uani 1 1 d . . .
C16 C 1.1118(2) 0.13951(12) 0.76817(17) 0.0437(5) Uani 1 1 d . . .
H16 H 1.1652 0.0978 0.7335 0.052 Uiso 1 1 calc R . .
C17 C 1.1477(2) 0.15670(13) 0.89577(17) 0.0490(5) Uani 1 1 d . . .
H17 H 1.2264 0.1273 0.9487 0.059 Uiso 1 1 calc R . .
C18 C 1.0707(2) 0.21580(15) 0.94638(18) 0.0576(6) Uani 1 1 d . . .
H18 H 1.0953 0.2268 1.0346 0.069 Uiso 1 1 calc R . .
C19 C 0.9563(2) 0.26000(14) 0.86962(19) 0.0549(5) Uani 1 1 d . . .
H19 H 0.9036 0.3014 0.9054 0.066 Uiso 1 1 calc R . .
C20 C 0.91949(19) 0.24384(12) 0.74182(17) 0.0429(4) Uani 1 1 d . . .
H20 H 0.8413 0.2740 0.6893 0.051 Uiso 1 1 calc R . .

loop_
_atom_site_aniso_label
_atom_site_aniso_U_11
_atom_site_aniso_U_22
_atom_site_aniso_U_33
_atom_site_aniso_U_23
_atom_site_aniso_U_13
_atom_site_aniso_U_12
N1 0.0388(8) 0.0353(8) 0.0285(7) -0.0022(6) 0.0096(6) 0.0032(6)
N2 0.0377(8) 0.0357(8) 0.0305(7) -0.0011(6) 0.0078(6) 0.0009(6)
C1 0.0402(9) 0.0316(9) 0.0335(9) -0.0009(7) 0.0113(7) 0.0014(7)
C2 0.0420(10) 0.0348(9) 0.0362(9) -0.0027(7) 0.0126(8) 0.0022(7)
C3 0.0425(10) 0.0325(9) 0.0318(9) -0.0032(7) 0.0115(7) -0.0027(7)
C4 0.0427(10) 0.0306(9) 0.0285(9) -0.0014(7) 0.0093(7) -0.0020(7)
C5 0.0418(10) 0.0388(10) 0.0284(9) -0.0030(7) 0.0054(7) 0.0002(7)
C6 0.0381(9) 0.0373(9) 0.0300(9) -0.0016(7) 0.0053(7) -0.0010(7)
C7 0.0426(10) 0.0496(11) 0.0315(9) -0.0023(8) 0.0025(8) 0.0064(8)
C8 0.0371(9) 0.0404(10) 0.0328(9) 0.0018(7) 0.0051(7) 0.0042(7)
C9 0.0350(9) 0.0351(9) 0.0314(9) 0.0021(7) 0.0080(7) 0.0005(7)
C10 0.0372(9) 0.0390(10) 0.0353(10) 0.0011(7) 0.0098(7) 0.0039(7)
C11 0.0448(11) 0.0548(12) 0.0525(12) 0.0004(9) 0.0053(9) -0.0045(9)
C12 0.0519(12) 0.0512(11) 0.0390(10) 0.0065(8) 0.0081(9) 0.0141(9)
C13 0.0431(10) 0.0352(9) 0.0334(10) -0.0015(7) 0.0121(8) 0.0005(7)
C14 0.0439(10) 0.0387(10) 0.0369(11) -0.0018(8) 0.0134(8) -0.0027(8)
C15 0.0458(10) 0.0381(9) 0.0315(9) -0.0051(7) 0.0110(8) -0.0103(8)
C16 0.0496(11) 0.0411(10) 0.0406(11) -0.0020(8) 0.0113(8) -0.0047(8)
C17 0.0570(12) 0.0480(11) 0.0367(10) 0.0042(8) 0.0016(9) -0.0098(9)
C18 0.0779(15) 0.0620(13) 0.0315(10) -0.0096(9) 0.0108(10) -0.0179(12)
C19 0.0653(13) 0.0595(13) 0.0459(12) -0.0193(10) 0.0250(10) -0.0119(11)
C20 0.0457(10) 0.0450(11) 0.0386(10) -0.0061(8) 0.0118(8) -0.0051(8)

loop_
_atom_type_symbol
_atom_type_description
_atom_type_scat_dispersion_real
_atom_type_scat_dispersion_imag
_atom_type_scat_source
C C 0.0033 0.0016 'International Tables Vol C Tables 4.2.6.8 and 6.1.1.4'
H H 0.0000 0.0000 'International Tables Vol C Tables 4.2.6.8 and 6.1.1.4'
N N 0.0061 0.0033 'International Tables Vol C Tables 4.2.6.8 and 6.1.1.4'

loop_
_geom_angle_atom_site_label_1
_geom_angle_atom_site_label_2
_geom_angle_atom_site_label_3
_geom_angle
_geom_angle_site_symmetry_1
_geom_angle_site_symmetry_3
_geom_angle_publ_flag
C1 N1 C4 111.32(13) . . ?
C1 N1 H1 124.3 . . ?
C4 N1 H1 124.3 . . ?
C6 N2 C9 108.14(13) . . ?
N1 C1 C10 126.27(15) . 3_755 ?
N1 C1 C2 106.63(14) . . ?
C10 C1 C2 127.04(16) 3_755 . ?
C3 C2 C1 108.36(15) . . ?
C3 C2 H2 125.8 . . ?
C1 C2 H2 125.8 . . ?
C2 C3 C13 128.10(16) . . ?
C2 C3 C4 107.65(14) . . ?
C13 C3 C4 124.25(16) . . ?
N1 C4 C5 127.11(15) . . ?
N1 C4 C3 106.04(14) . . ?
C5 C4 C3 126.82(15) . . ?
C6 C5 C4 127.79(15) . . ?
C6 C5 H5 116.1 . . ?
C4 C5 H5 116.1 . . ?
N2 C6 C5 125.10(15) . . ?
N2 C6 C7 112.35(14) . . ?
C5 C6 C7 122.45(15) . . ?
C6 C7 C8 102.70(13) . . ?
C6 C7 H7A 111.2 . . ?
C8 C7 H7A 111.2 . . ?
C6 C7 H7B 111.2 . . ?
C8 C7 H7B 111.2 . . ?
H7A C7 H7B 109.1 . . ?
C12 C8 C9 113.67(14) . . ?
C12 C8 C7 113.58(14) . . ?
C9 C8 C7 100.78(13) . . ?
C12 C8 C11 109.68(15) . . ?
C9 C8 C11 108.33(14) . . ?
C7 C8 C11 110.45(15) . . ?
N2 C9 C10 124.58(15) . . ?
N2 C9 C8 112.78(14) . . ?
C10 C9 C8 122.57(15) . . ?
C9 C10 C1 128.66(16) . 3_755 ?
C9 C10 H10 115.7 . . ?
C1 C10 H10 115.7 3_755 . ?
C8 C11 H11A 109.5 . . ?
C8 C11 H11B 109.5 . . ?
H11A C11 H11B 109.5 . . ?
C8 C11 H11C 109.5 . . ?
H11A C11 H11C 109.5 . . ?
H11B C11 H11C 109.5 . . ?
C8 C12 H12A 109.5 . . ?
C8 C12 H12B 109.5 . . ?
H12A C12 H12B 109.5 . . ?
C8 C12 H12C 109.5 . . ?
H12A C12 H12C 109.5 . . ?
H12B C12 H12C 109.5 . . ?
C14 C13 C3 177.95(19) . . ?
C13 C14 C15 178.32(18) . . ?
C16 C15 C20 119.37(16) . . ?
C16 C15 C14 120.04(16) . . ?
C20 C15 C14 120.59(17) . . ?
C17 C16 C15 120.21(18) . . ?
C17 C16 H16 119.9 . . ?
C15 C16 H16 119.9 . . ?
C18 C17 C16 120.19(19) . . ?
C18 C17 H17 119.9 . . ?
C16 C17 H17 119.9 . . ?
C17 C18 C19 120.42(18) . . ?
C17 C18 H18 119.8 . . ?
C19 C18 H18 119.8 . . ?
C20 C19 C18 120.09(19) . . ?
C20 C19 H19 120.0 . . ?
C18 C19 H19 120.0 . . ?
C19 C20 C15 119.72(18) . . ?
C19 C20 H20 120.1 . . ?
C15 C20 H20 120.1 . . ?

loop_
_geom_bond_atom_site_label_1
_geom_bond_atom_site_label_2
_geom_bond_distance
_geom_bond_site_symmetry_2
_geom_bond_publ_flag
N1 C1 1.366(2) . ?
N1 C4 1.368(2) . ?
N1 H1 0.8800 . ?
N2 C6 1.354(2) . ?
N2 C9 1.355(2) . ?
C1 C10 1.397(2) 3_755 ?
C1 C2 1.413(2) . ?
C2 C3 1.378(2) . ?
C2 H2 0.9500 . ?
C3 C13 1.413(2) . ?
C3 C4 1.433(2) . ?
C4 C5 1.387(2) . ?
C5 C6 1.382(2) . ?
C5 H5 0.9500 . ?
C6 C7 1.511(2) . ?
C7 C8 1.532(2) . ?
C7 H7A 0.9900 . ?
C7 H7B 0.9900 . ?
C8 C12 1.518(2) . ?
C8 C9 1.527(2) . ?
C8 C11 1.533(3) . ?
C9 C10 1.377(2) . ?
C10 C1 1.397(2) 3_755 ?
C10 H10 0.9500 . ?
C11 H11A 0.9800 . ?
C11 H11B 0.9800 . ?
C11 H11C 0.9800 . ?
C12 H12A 0.9800 . ?
C12 H12B 0.9800 . ?
C12 H12C 0.9800 . ?
C13 C14 1.197(2) . ?
C14 C15 1.438(2) . ?
C15 C16 1.394(3) . ?
C15 C20 1.394(2) . ?
C16 C17 1.377(3) . ?
C16 H16 0.9500 . ?
C17 C18 1.364(3) . ?
C17 H17 0.9500 . ?
C18 C19 1.390(3) . ?
C18 H18 0.9500 . ?
C19 C20 1.376(3) . ?
C19 H19 0.9500 . ?
C20 H20 0.9500 . ?

loop_
_geom_torsion_atom_site_label_1
_geom_torsion_atom_site_label_2
_geom_torsion_atom_site_label_3
_geom_torsion_atom_site_label_4
_geom_torsion
_geom_torsion_site_symmetry_1
_geom_torsion_site_symmetry_2
_geom_torsion_site_symmetry_3
_geom_torsion_site_symmetry_4
_geom_torsion_publ_flag
C4 N1 C1 C10 -176.35(16) . . . 3_755 ?
C4 N1 C1 C2 0.95(18) . . . . ?
N1 C1 C2 C3 -1.11(19) . . . . ?
C10 C1 C2 C3 176.17(16) 3_755 . . . ?
C1 C2 C3 C13 -179.38(16) . . . . ?
C1 C2 C3 C4 0.85(19) . . . . ?
C1 N1 C4 C5 177.70(16) . . . . ?
C1 N1 C4 C3 -0.43(18) . . . . ?
C2 C3 C4 N1 -0.28(18) . . . . ?
C13 C3 C4 N1 179.95(15) . . . . ?
C2 C3 C4 C5 -178.42(16) . . . . ?
C13 C3 C4 C5 1.8(3) . . . . ?
N1 C4 C5 C6 -1.3(3) . . . . ?
C3 C4 C5 C6 176.51(17) . . . . ?
C9 N2 C6 C5 178.17(16) . . . . ?
C9 N2 C6 C7 -5.40(19) . . . . ?
C4 C5 C6 N2 1.8(3) . . . . ?
C4 C5 C6 C7 -174.26(17) . . . . ?
N2 C6 C7 C8 15.02(19) . . . . ?
C5 C6 C7 C8 -168.44(16) . . . . ?
C6 C7 C8 C12 -138.79(16) . . . . ?
C6 C7 C8 C9 -16.85(16) . . . . ?
C6 C7 C8 C11 97.51(16) . . . . ?
C6 N2 C9 C10 175.95(16) . . . . ?
C6 N2 C9 C8 -7.06(19) . . . . ?
C12 C8 C9 N2 137.65(15) . . . . ?
C7 C8 C9 N2 15.77(18) . . . . ?
C11 C8 C9 N2 -100.18(17) . . . . ?
C12 C8 C9 C10 -45.3(2) . . . . ?
C7 C8 C9 C10 -167.17(16) . . . . ?
C11 C8 C9 C10 76.9(2) . . . . ?
N2 C9 C10 C1 0.4(3) . . . 3_755 ?
C8 C9 C10 C1 -176.27(16) . . . 3_755 ?
C2 C3 C13 C14 -166(5) . . . . ?
C4 C3 C13 C14 13(5) . . . . ?
C3 C13 C14 C15 -73(9) . . . . ?
C13 C14 C15 C16 46(6) . . . . ?
C13 C14 C15 C20 -134(6) . . . . ?
C20 C15 C16 C17 -0.3(3) . . . . ?
C14 C15 C16 C17 179.84(16) . . . . ?
C15 C16 C17 C18 0.7(3) . . . . ?
C16 C17 C18 C19 -0.8(3) . . . . ?
C17 C18 C19 C20 0.5(3) . . . . ?
C18 C19 C20 C15 -0.1(3) . . . . ?
C16 C15 C20 C19 0.0(3) . . . . ?
C14 C15 C20 C19 179.87(17) . . . . ?
